data_2238370
loop_
_publ_author_name
'Chen, Yao'
'Ning, Wei-hua'
'Liu, Jian-Lan'

_publ_section_title
;
 Bis(1-ethyl-4,4'-bipyridin-1-ium)
 bis(1,2-dicyanoethene-1,2-dithiolato-\k^2^<i>S</i>,<i>S</i>')nickelate(II)
;
_journal_issue 8
_journal_name_full 'Acta Crystallographica Section E'
_journal_page_first m428
_journal_paper_doi 10.1107/S1600536813015493
_journal_volume 69
_journal_year 2013
_chemical_formula_iupac '(C12 H13 N2) [Ni(C4 N2 S2)2]'
_chemical_formula_moiety 'C8 N4 Ni S4, 2(C12 H13 N2)'
_chemical_formula_sum 'C32 H26 N8 Ni S4'
_chemical_formula_weight 709.58
_chemical_name_systematic
;
Bis(1-ethyl-4,4'-bipyridin-1-ium)
bis(1,2-dicyanoethene-1,2-dithiolato-\k^2^<i>S</i>,<i>S</i>')nickelate(II)
;
_space_group_IT_number 2
_symmetry_cell_setting triclinic
_symmetry_space_group_name_Hall '-P 1'
_symmetry_space_group_name_H-M 'P -1'
_atom_sites_solution_hydrogens geom
_atom_sites_solution_primary direct
_atom_sites_solution_secondary difmap
_audit_creation_method SHELXL-97
_cell_angle_alpha 78.664(2)
_cell_angle_beta 86.558(2)
_cell_angle_gamma 80.344(2)
_cell_formula_units_Z 2
_cell_length_a 7.4505(13)
_cell_length_b 12.793(2)
_cell_length_c 17.745(3)
_cell_measurement_reflns_used 1518
_cell_measurement_temperature 296(2)
_cell_measurement_theta_max 19.68
_cell_measurement_theta_min 2.32
_cell_volume 1634.2(5)
_computing_cell_refinement 'SAINT (Bruker, 2007)'
_computing_data_collection 'SMART (Bruker, 2007)'
_computing_data_reduction 'SAINT (Bruker, 2007)'
_computing_molecular_graphics 'SHELXTL (Sheldrick, 2008)'
_computing_publication_material 'SHELXTL (Sheldrick, 2008)'
_computing_structure_refinement 'SHELXL97 (Sheldrick, 2008)'
_computing_structure_solution 'SHELXS97 (Sheldrick, 2008)'
_diffrn_ambient_temperature 296(2)
_diffrn_measured_fraction_theta_full 0.970
_diffrn_measured_fraction_theta_max 0.970
_diffrn_measurement_device_type 'Bruker APEX CCD'
_diffrn_measurement_method '\f and \w'
_diffrn_radiation_monochromator graphite
_diffrn_radiation_source 'fine-focus sealed tube'
_diffrn_radiation_type MoK\a
_diffrn_radiation_wavelength 0.71073
_diffrn_reflns_av_R_equivalents 0.0504
_diffrn_reflns_av_sigmaI/netI 0.0979
_diffrn_reflns_limit_h_max 9
_diffrn_reflns_limit_h_min -9
_diffrn_reflns_limit_k_max 16
_diffrn_reflns_limit_k_min -16
_diffrn_reflns_limit_l_max 20
_diffrn_reflns_limit_l_min -23
_diffrn_reflns_number 14954
_diffrn_reflns_theta_full 27.98
_diffrn_reflns_theta_max 27.98
_diffrn_reflns_theta_min 1.64
_exptl_absorpt_coefficient_mu 0.886
_exptl_absorpt_correction_T_max 0.876
_exptl_absorpt_correction_T_min 0.808
_exptl_absorpt_correction_type multi-scan
_exptl_absorpt_process_details '(SADABS; Sheldrick, 1996)'
_exptl_crystal_colour red
_exptl_crystal_density_diffrn 1.442
_exptl_crystal_density_method 'not measured'
_exptl_crystal_description block
_exptl_crystal_F_000 732.0
_exptl_crystal_size_max 0.25
_exptl_crystal_size_mid 0.20
_exptl_crystal_size_min 0.15
_refine_diff_density_max 0.491
_refine_diff_density_min -0.372
_refine_ls_extinction_method none
_refine_ls_goodness_of_fit_ref 0.965
_refine_ls_hydrogen_treatment constr
_refine_ls_matrix_type full
_refine_ls_number_parameters 408
_refine_ls_number_reflns 7631
_refine_ls_number_restraints 0
_refine_ls_restrained_S_all 0.965
_refine_ls_R_factor_all 0.1348
_refine_ls_R_factor_gt 0.0510
_refine_ls_shift/su_max 0.000
_refine_ls_shift/su_mean 0.000
_refine_ls_structure_factor_coef Fsqd
_refine_ls_weighting_details 'calc w=1/[\s^2^(Fo^2^)+(0.0418P)^2^] where P=(Fo^2^+2Fc^2^)/3'
_refine_ls_weighting_scheme calc
_refine_ls_wR_factor_gt 0.0968
_refine_ls_wR_factor_ref 0.1279
_reflns_number_gt 3616
_reflns_number_total 7631
_reflns_threshold_expression >2\s(I)
_cod_data_source_file hy2630.cif
_cod_data_source_block I
_cod_database_code 2238370
_cod_database_fobs_code 2238370

loop_
_symmetry_equiv_pos_as_xyz
'x, y, z'
'-x, -y, -z'

loop_
_atom_site_type_symbol
_atom_site_label
_atom_site_fract_x
_atom_site_fract_y
_atom_site_fract_z
_atom_site_U_iso_or_equiv
_atom_site_adp_type
_atom_site_calc_flag
_atom_site_refinement_flags
_atom_site_occupancy
_atom_site_symmetry_multiplicity
Ni Ni1 0.82715(7) 0.22869(4) 0.39454(3) 0.04134(16) Uani d . 1 1
S S1 0.73997(14) 0.35458(7) 0.46177(6) 0.0484(3) Uani d . 1 1
S S2 0.76184(16) 0.10350(7) 0.48848(6) 0.0547(3) Uani d . 1 1
S S3 0.87246(15) 0.35324(8) 0.29580(6) 0.0528(3) Uani d . 1 1
S S4 0.93428(17) 0.10088(8) 0.33202(6) 0.0613(3) Uani d . 1 1
C C2 0.6768(5) 0.2822(3) 0.5502(2) 0.0441(9) Uani d . 1 1
C C1 0.6135(6) 0.3411(3) 0.6099(2) 0.0499(10) Uani d . 1 1
C C3 0.6833(5) 0.1733(3) 0.5608(2) 0.0440(10) Uani d . 1 1
C C4 0.6232(6) 0.1130(3) 0.6311(2) 0.0551(11) Uani d . 1 1
C C6 0.9759(5) 0.2797(3) 0.2284(2) 0.0465(10) Uani d . 1 1
C C5 1.0367(6) 0.3382(3) 0.1563(2) 0.0565(12) Uani d . 1 1
C C7 1.0008(5) 0.1697(3) 0.2436(2) 0.0479(10) Uani d . 1 1
C C8 1.0813(6) 0.1076(3) 0.1876(2) 0.0558(11) Uani d . 1 1
C C9 0.2604(6) 0.3605(3) 0.4593(3) 0.0606(12) Uani d . 1 1
H H9 0.2870 0.4231 0.4273 0.073 Uiso calc R 1 1
C C10 0.1955(5) 0.3644(3) 0.5330(3) 0.0576(12) Uani d . 1 1
H H10 0.1772 0.4301 0.5497 0.069 Uiso calc R 1 1
C C11 0.1563(5) 0.2723(3) 0.5835(2) 0.0461(10) Uani d . 1 1
C C12 0.1837(6) 0.1787(3) 0.5540(2) 0.0577(12) Uani d . 1 1
H H12 0.1594 0.1148 0.5850 0.069 Uiso calc R 1 1
C C13 0.2461(6) 0.1784(3) 0.4801(3) 0.0609(12) Uani d . 1 1
H H13 0.2615 0.1140 0.4618 0.073 Uiso calc R 1 1
C C14 0.0815(5) 0.2768(3) 0.6632(2) 0.0481(10) Uani d . 1 1
C C15 0.0630(6) 0.3698(3) 0.6932(3) 0.0672(13) Uani d . 1 1
H H15 0.1012 0.4316 0.6645 0.081 Uiso calc R 1 1
C C16 -0.0124(6) 0.3709(4) 0.7661(3) 0.0713(14) Uani d . 1 1
H H16 -0.0215 0.4345 0.7849 0.086 Uiso calc R 1 1
C C17 -0.0516(7) 0.1977(4) 0.7814(3) 0.0785(15) Uani d . 1 1
H H17 -0.0891 0.1368 0.8117 0.094 Uiso calc R 1 1
C C18 0.0220(6) 0.1890(3) 0.7087(3) 0.0645(13) Uani d . 1 1
H H18 0.0309 0.1244 0.6911 0.077 Uiso calc R 1 1
C C19 0.3576(6) 0.2552(4) 0.3530(2) 0.0682(13) Uani d . 1 1
H H19A 0.4785 0.2126 0.3566 0.082 Uiso calc R 1 1
H H19B 0.2795 0.2159 0.3312 0.082 Uiso calc R 1 1
C C20 0.3667(7) 0.3600(4) 0.3003(3) 0.0956(17) Uani d . 1 1
H H20A 0.2507 0.4057 0.3006 0.143 Uiso calc R 1 1
H H20B 0.3972 0.3476 0.2491 0.143 Uiso calc R 1 1
H H20C 0.4582 0.3943 0.3170 0.143 Uiso calc R 1 1
C C21 0.2644(6) 0.2746(4) 0.9515(3) 0.0754(14) Uani d . 1 1
H H21 0.2103 0.3136 0.9883 0.090 Uiso calc R 1 1
C C22 0.2539(6) 0.1671(4) 0.9611(2) 0.0686(13) Uani d . 1 1
H H22 0.1919 0.1345 1.0040 0.082 Uiso calc R 1 1
C C23 0.3346(5) 0.1053(4) 0.9076(2) 0.0567(11) Uani d . 1 1
C C24 0.4248(6) 0.1605(4) 0.8456(2) 0.0688(13) Uani d . 1 1
H H24 0.4823 0.1231 0.8085 0.083 Uiso calc R 1 1
C C25 0.4311(7) 0.2679(4) 0.8376(3) 0.0796(15) Uani d . 1 1
H H25 0.4917 0.3027 0.7951 0.095 Uiso calc R 1 1
C C26 0.3254(6) -0.0126(4) 0.9179(2) 0.0572(11) Uani d . 1 1
C C27 0.2592(6) -0.0700(4) 0.9857(3) 0.0676(13) Uani d . 1 1
H H27 0.2166 -0.0359 1.0264 0.081 Uiso calc R 1 1
C C28 0.2581(6) -0.1785(4) 0.9909(3) 0.0759(14) Uani d . 1 1
H H28 0.2132 -0.2155 1.0367 0.091 Uiso calc R 1 1
C C29 0.3719(8) -0.1787(5) 0.8721(3) 0.0989(19) Uani d . 1 1
H H29 0.4079 -0.2151 0.8318 0.119 Uiso calc R 1 1
C C30 0.3822(7) -0.0688(4) 0.8589(3) 0.0785(15) Uani d . 1 1
H H30 0.4259 -0.0341 0.8121 0.094 Uiso calc R 1 1
C C31 0.3614(8) 0.4438(4) 0.8812(3) 0.0931(17) Uani d . 1 1
H H31A 0.3367 0.4788 0.8284 0.112 Uiso calc R 1 1
H H31B 0.2689 0.4765 0.9140 0.112 Uiso calc R 1 1
C C32 0.5411(9) 0.4616(4) 0.9009(4) 0.120(2) Uani d . 1 1
H H32A 0.5715 0.4209 0.9512 0.181 Uiso calc R 1 1
H H32B 0.5383 0.5370 0.9005 0.181 Uiso calc R 1 1
H H32C 0.6308 0.4386 0.8640 0.181 Uiso calc R 1 1
N N1 0.5638(5) 0.3873(3) 0.6585(2) 0.0711(11) Uani d . 1 1
N N2 0.5710(6) 0.0624(3) 0.6863(2) 0.0819(13) Uani d . 1 1
N N3 1.0878(6) 0.3863(3) 0.1002(2) 0.0855(13) Uani d . 1 1
N N4 1.1447(6) 0.0573(3) 0.1433(2) 0.0788(13) Uani d . 1 1
N N5 0.2860(4) 0.2673(3) 0.4330(2) 0.0513(9) Uani d . 1 1
N N6 -0.0723(5) 0.2883(3) 0.8109(2) 0.0716(11) Uani d . 1 1
N N7 0.3506(5) 0.3244(3) 0.8906(2) 0.0708(11) Uani d . 1 1
N N8 0.3154(6) -0.2354(4) 0.9367(3) 0.0889(13) Uani d . 1 1

loop_
_atom_site_aniso_label
_atom_site_aniso_U_11
_atom_site_aniso_U_22
_atom_site_aniso_U_33
_atom_site_aniso_U_12
_atom_site_aniso_U_13
_atom_site_aniso_U_23
Ni1 0.0509(3) 0.0353(3) 0.0370(3) -0.0089(2) 0.0064(2) -0.0055(2)
S1 0.0639(7) 0.0369(5) 0.0446(6) -0.0108(5) 0.0060(5) -0.0085(4)
S2 0.0809(8) 0.0356(6) 0.0452(7) -0.0104(5) 0.0182(6) -0.0072(5)
S3 0.0705(8) 0.0391(6) 0.0450(7) -0.0087(5) 0.0151(6) -0.0043(5)
S4 0.0992(10) 0.0382(6) 0.0447(7) -0.0145(6) 0.0226(6) -0.0081(5)
C2 0.045(2) 0.046(2) 0.041(2) -0.0056(18) 0.0023(19) -0.0091(18)
C1 0.055(3) 0.049(2) 0.045(3) -0.006(2) 0.001(2) -0.009(2)
C3 0.051(3) 0.041(2) 0.037(2) -0.0031(19) 0.0066(19) -0.0056(18)
C4 0.069(3) 0.048(2) 0.045(3) -0.005(2) 0.014(2) -0.009(2)
C6 0.054(3) 0.049(2) 0.034(2) -0.009(2) 0.003(2) -0.0032(18)
C5 0.077(3) 0.048(3) 0.043(3) -0.008(2) 0.010(2) -0.010(2)
C7 0.065(3) 0.044(2) 0.036(2) -0.010(2) 0.009(2) -0.0108(18)
C8 0.079(3) 0.050(3) 0.035(3) -0.012(2) 0.002(2) 0.000(2)
C9 0.064(3) 0.047(3) 0.070(3) -0.015(2) -0.001(3) -0.004(2)
C10 0.066(3) 0.035(2) 0.074(3) -0.014(2) 0.003(3) -0.011(2)
C11 0.047(2) 0.035(2) 0.057(3) -0.0102(18) -0.007(2) -0.0064(19)
C12 0.075(3) 0.040(2) 0.059(3) -0.015(2) 0.002(3) -0.007(2)
C13 0.077(3) 0.046(3) 0.061(3) -0.012(2) 0.002(3) -0.011(2)
C14 0.045(2) 0.041(2) 0.058(3) -0.0047(19) 0.000(2) -0.011(2)
C15 0.086(4) 0.048(3) 0.070(3) -0.014(2) 0.012(3) -0.018(2)
C16 0.089(4) 0.054(3) 0.075(4) -0.016(3) 0.004(3) -0.021(3)
C17 0.101(4) 0.057(3) 0.076(4) -0.019(3) 0.014(3) -0.008(3)
C18 0.083(3) 0.046(3) 0.064(3) -0.013(2) 0.003(3) -0.009(2)
C19 0.056(3) 0.092(4) 0.053(3) -0.020(3) -0.005(2) 0.005(3)
C20 0.098(4) 0.098(4) 0.093(4) -0.020(3) 0.003(3) -0.021(4)
C21 0.083(4) 0.089(4) 0.047(3) -0.003(3) 0.016(3) -0.010(3)
C22 0.078(3) 0.080(3) 0.041(3) -0.007(3) 0.017(2) -0.007(2)
C23 0.049(3) 0.075(3) 0.042(3) -0.002(2) 0.002(2) -0.009(2)
C24 0.086(4) 0.077(3) 0.043(3) -0.016(3) 0.017(3) -0.012(2)
C25 0.090(4) 0.088(4) 0.054(3) -0.013(3) 0.020(3) -0.007(3)
C26 0.049(3) 0.081(3) 0.041(3) -0.010(2) 0.003(2) -0.013(2)
C27 0.066(3) 0.085(4) 0.049(3) -0.014(3) 0.012(2) -0.008(3)
C28 0.071(4) 0.090(4) 0.064(4) -0.018(3) 0.001(3) -0.007(3)
C29 0.121(5) 0.095(4) 0.086(4) -0.027(4) 0.033(4) -0.031(4)
C30 0.100(4) 0.082(4) 0.053(3) -0.017(3) 0.022(3) -0.017(3)
C31 0.109(5) 0.070(4) 0.084(4) 0.010(3) -0.003(4) 0.005(3)
C32 0.144(6) 0.083(4) 0.137(6) -0.017(4) -0.003(5) -0.026(4)
N1 0.094(3) 0.067(3) 0.054(3) -0.006(2) 0.009(2) -0.026(2)
N2 0.112(3) 0.075(3) 0.051(3) -0.016(2) 0.025(2) -0.001(2)
N3 0.124(4) 0.074(3) 0.053(3) -0.024(3) 0.029(3) -0.001(2)
N4 0.123(4) 0.062(3) 0.052(3) -0.014(2) 0.023(2) -0.021(2)
N5 0.046(2) 0.047(2) 0.060(2) -0.0098(17) -0.0047(18) -0.0043(18)
N6 0.088(3) 0.062(3) 0.068(3) -0.011(2) 0.006(2) -0.020(2)
N7 0.078(3) 0.073(3) 0.052(3) 0.001(2) 0.005(2) -0.003(2)
N8 0.101(4) 0.087(3) 0.080(3) -0.022(3) 0.013(3) -0.018(3)

loop_
_atom_type_symbol
_atom_type_description
_atom_type_scat_dispersion_real
_atom_type_scat_dispersion_imag
_atom_type_scat_source
C C 0.0033 0.0016 'International Tables Vol C Tables 4.2.6.8 and 6.1.1.4'
H H 0.0000 0.0000 'International Tables Vol C Tables 4.2.6.8 and 6.1.1.4'
N N 0.0061 0.0033 'International Tables Vol C Tables 4.2.6.8 and 6.1.1.4'
S S 0.1246 0.1234 'International Tables Vol C Tables 4.2.6.8 and 6.1.1.4'
Ni Ni 0.3393 1.1124 'International Tables Vol C Tables 4.2.6.8 and 6.1.1.4'

loop_
_geom_angle_atom_site_label_1
_geom_angle_atom_site_label_2
_geom_angle_atom_site_label_3
_geom_angle
S2 Ni1 S4 87.25(4)
S2 Ni1 S3 175.30(5)
S4 Ni1 S3 91.97(4)
S2 Ni1 S1 92.18(4)
S4 Ni1 S1 175.51(5)
S3 Ni1 S1 88.96(4)
C2 S1 Ni1 102.87(13)
C3 S2 Ni1 103.49(13)
C6 S3 Ni1 103.08(13)
C7 S4 Ni1 103.58(13)
C3 C2 C1 121.6(3)
C3 C2 S1 120.4(3)
C1 C2 S1 117.9(3)
N1 C1 C2 179.2(5)
C2 C3 C4 121.5(3)
C2 C3 S2 121.0(3)
C4 C3 S2 117.5(3)
N2 C4 C3 177.3(5)
C7 C6 C5 121.0(3)
C7 C6 S3 121.0(3)
C5 C6 S3 118.0(3)
N3 C5 C6 177.9(5)
C6 C7 C8 121.7(3)
C6 C7 S4 120.3(3)
C8 C7 S4 118.0(3)
N4 C8 C7 179.4(5)
N5 C9 C10 120.8(4)
N5 C9 H9 119.6
C10 C9 H9 119.6
C9 C10 C11 121.6(4)
C9 C10 H10 119.2
C11 C10 H10 119.2
C12 C11 C10 115.7(4)
C12 C11 C14 122.7(3)
C10 C11 C14 121.6(3)
C13 C12 C11 121.0(4)
C13 C12 H12 119.5
C11 C12 H12 119.5
N5 C13 C12 122.4(4)
N5 C13 H13 118.8
C12 C13 H13 118.8
C18 C14 C15 117.0(4)
C18 C14 C11 120.9(4)
C15 C14 C11 122.0(4)
C14 C15 C16 119.7(4)
C14 C15 H15 120.1
C16 C15 H15 120.1
N6 C16 C15 124.8(4)
N6 C16 H16 117.6
C15 C16 H16 117.6
N6 C17 C18 124.4(4)
N6 C17 H17 117.8
C18 C17 H17 117.8
C14 C18 C17 119.1(4)
C14 C18 H18 120.5
C17 C18 H18 120.5
C20 C19 N5 113.4(4)
C20 C19 H19A 108.9
N5 C19 H19A 108.9
C20 C19 H19B 108.9
N5 C19 H19B 108.9
H19A C19 H19B 107.7
C19 C20 H20A 109.5
C19 C20 H20B 109.5
H20A C20 H20B 109.5
C19 C20 H20C 109.5
H20A C20 H20C 109.5
H20B C20 H20C 109.5
N7 C21 C22 121.2(4)
N7 C21 H21 119.4
C22 C21 H21 119.4
C21 C22 C23 121.3(4)
C21 C22 H22 119.4
C23 C22 H22 119.4
C24 C23 C22 115.5(4)
C24 C23 C26 122.8(4)
C22 C23 C26 121.7(4)
C25 C24 C23 121.6(4)
C25 C24 H24 119.2
C23 C24 H24 119.2
N7 C25 C24 120.8(5)
N7 C25 H25 119.6
C24 C25 H25 119.6
C27 C26 C30 117.4(4)
C27 C26 C23 122.0(4)
C30 C26 C23 120.6(4)
C28 C27 C26 118.4(5)
C28 C27 H27 120.8
C26 C27 H27 120.8
N8 C28 C27 125.9(5)
N8 C28 H28 117.0
C27 C28 H28 117.0
N8 C29 C30 125.5(5)
N8 C29 H29 117.3
C30 C29 H29 117.3
C26 C30 C29 118.0(5)
C26 C30 H30 121.0
C29 C30 H30 121.0
C32 C31 N7 111.8(4)
C32 C31 H31A 109.3
N7 C31 H31A 109.3
C32 C31 H31B 109.3
N7 C31 H31B 109.3
H31A C31 H31B 107.9
C31 C32 H32A 109.5
C31 C32 H32B 109.5
H32A C32 H32B 109.5
C31 C32 H32C 109.5
H32A C32 H32C 109.5
H32B C32 H32C 109.5
C13 N5 C9 118.5(4)
C13 N5 C19 117.0(3)
C9 N5 C19 124.5(4)
C16 N6 C17 114.9(4)
C21 N7 C25 119.6(4)
C21 N7 C31 120.4(4)
C25 N7 C31 120.0(4)
C29 N8 C28 114.7(5)

loop_
_geom_bond_atom_site_label_1
_geom_bond_atom_site_label_2
_geom_bond_distance
Ni1 S1 2.1796(11)
Ni1 S2 2.1668(11)
Ni1 S4 2.1703(11)
Ni1 S3 2.1760(11)
S1 C2 1.740(4)
S2 C3 1.723(4)
S3 C6 1.731(4)
S4 C7 1.730(4)
C2 C3 1.362(5)
C2 C1 1.431(5)
C1 N1 1.149(4)
C3 C4 1.422(5)
C4 N2 1.148(5)
C6 C7 1.362(5)
C6 C5 1.440(5)
C5 N3 1.143(5)
C7 C8 1.434(5)
C8 N4 1.145(5)
C9 N5 1.346(5)
C9 C10 1.374(5)
C9 H9 0.9300
C10 C11 1.395(5)
C10 H10 0.9300
C11 C12 1.378(5)
C11 C14 1.498(5)
C12 C13 1.366(5)
C12 H12 0.9300
C13 N5 1.338(5)
C13 H13 0.9300
C14 C18 1.370(5)
C14 C15 1.379(5)
C15 C16 1.380(6)
C15 H15 0.9300
C16 N6 1.316(5)
C16 H16 0.9300
C17 N6 1.346(5)
C17 C18 1.388(6)
C17 H17 0.9300
C18 H18 0.9300
C19 C20 1.485(6)
C19 N5 1.515(5)
C19 H19A 0.9700
C19 H19B 0.9700
C20 H20A 0.9600
C20 H20B 0.9600
C20 H20C 0.9600
C21 N7 1.331(5)
C21 C22 1.367(6)
C21 H21 0.9300
C22 C23 1.398(5)
C22 H22 0.9300
C23 C24 1.388(5)
C23 C26 1.496(6)
C24 C25 1.362(6)
C24 H24 0.9300
C25 N7 1.350(5)
C25 H25 0.9300
C26 C27 1.390(5)
C26 C30 1.390(5)
C27 C28 1.374(6)
C27 H27 0.9300
C28 N8 1.326(5)
C28 H28 0.9300
C29 N8 1.317(6)
C29 C30 1.394(6)
C29 H29 0.9300
C30 H30 0.9300
C31 C32 1.468(7)
C31 N7 1.519(6)
C31 H31A 0.9700
C31 H31B 0.9700
C32 H32A 0.9600
C32 H32B 0.9600
C32 H32C 0.9600

loop_
_geom_hbond_atom_site_label_D
_geom_hbond_atom_site_label_H
_geom_hbond_atom_site_label_A
_geom_hbond_site_symmetry_A
_geom_hbond_distance_DH
_geom_hbond_distance_HA
_geom_hbond_distance_DA
_geom_hbond_angle_DHA
C13 H13 S2 2_656 0.93 2.78 3.549(4) 141
C17 H17 N4 2_656 0.93 2.55 3.441(6) 161
C21 H21 N3 1_456 0.93 2.42 3.342(6) 170
C22 H22 N4 1_456 0.93 2.50 3.372(5) 156
C24 H24 N2 . 0.93 2.46 3.364(5) 163
C25 H25 N1 . 0.93 2.52 3.411(6) 161
C27 H27 N4 1_456 0.93 2.58 3.498(6) 172
C30 H30 N2 . 0.93 2.60 3.526(6) 176
